data_7129141
loop_
_publ_author_name
'Berntsen, Linn Neerbye'
'Nordb\/o Solvi, Thomas'
'S\/ornes, Kristian'
'Wragg, David S.'
'Sandtorv, Alexander Harald H.'

_publ_section_title
;
 Cu-catalyzed C(sp2)-N-bond coupling of boronic acids and cyclic imides
;
_journal_name_full 'Chemical Communications'
_journal_paper_doi 10.1039/D1CC04356K
_journal_year 2021
_chemical_formula_moiety 'C26 H19 Br N2 O2'
_chemical_formula_sum 'C26 H19 Br N2 O2'
_chemical_formula_weight 471.34
_chemical_name_systematic (Z)-(5-(2-bromobenzylidene))-(E,E)-1,3-distyrylhydantoin
_space_group_crystal_system triclinic
_space_group_IT_number 2
_space_group_name_Hall '-P 1'
_space_group_name_H-M_alt 'P -1'
_atom_sites_solution_hydrogens geom
_atom_sites_solution_primary dual
_audit_creation_date 2021-04-29
_audit_creation_method
;
Olex2 1.3
(compiled 2020.11.12 svn.r5f609507 for OlexSys, GUI svn.r6272)
;
_audit_update_record
;
2021-07-27 deposited with the CCDC.	2021-10-19 downloaded from the CCDC.
;
_cell_angle_alpha 77.804(3)
_cell_angle_beta 72.890(3)
_cell_angle_gamma 73.581(3)
_cell_formula_units_Z 2
_cell_length_a 9.2065(11)
_cell_length_b 10.3700(13)
_cell_length_c 12.0590(15)
_cell_measurement_reflns_used 5140
_cell_measurement_temperature 100.0
_cell_measurement_theta_max 25.05
_cell_measurement_theta_min 2.38
_cell_volume 1045.1(2)
_computing_cell_refinement 'SAINT V8.40A (Bruker, 2019)'
_computing_data_reduction 'SAINT V8.40A (Bruker, 2019)'
_computing_molecular_graphics 'Olex2 1.3 (Dolomanov et al., 2009)'
_computing_publication_material 'Olex2 1.3 (Dolomanov et al., 2009)'
_computing_structure_refinement 'XL  (Sheldrick, 2008)'
_computing_structure_solution 'SHELXT  (Sheldrick, 2015)'
_diffrn_ambient_temperature 100.0
_diffrn_detector 'Bruker Photon 100 area detector'
_diffrn_detector_area_resol_mean 10.42
_diffrn_detector_type 'CMOS area detector'
_diffrn_measured_fraction_theta_full 0.987
_diffrn_measured_fraction_theta_max 0.987
_diffrn_measurement_device 'three-circle diffractometer'
_diffrn_measurement_device_type 'Bruker D8 Venture'
_diffrn_measurement_method '\w and \f shutterless scans'
_diffrn_radiation_monochromator 'mirror optics'
_diffrn_radiation_probe x-ray
_diffrn_radiation_type MoK\a
_diffrn_radiation_wavelength 0.71073
_diffrn_reflns_av_unetI/netI 0.0779
_diffrn_reflns_Laue_measured_fraction_full 0.987
_diffrn_reflns_Laue_measured_fraction_max 0.987
_diffrn_reflns_limit_h_max 10
_diffrn_reflns_limit_h_min -10
_diffrn_reflns_limit_k_max 12
_diffrn_reflns_limit_k_min -11
_diffrn_reflns_limit_l_max 14
_diffrn_reflns_limit_l_min 0
_diffrn_reflns_number 3678
_diffrn_reflns_point_group_measured_fraction_full 0.987
_diffrn_reflns_point_group_measured_fraction_max 0.987
_diffrn_reflns_theta_full 25.134
_diffrn_reflns_theta_max 25.134
_diffrn_reflns_theta_min 2.068
_diffrn_source 'microfocus sealed X-ray tube'
_diffrn_source_current 1.0
_diffrn_source_power 0.05
_diffrn_source_type 'Incoatec I\ms'
_diffrn_source_voltage 50.0
_diffrn_standards_number 0
_exptl_absorpt_coefficient_mu 1.993
_exptl_absorpt_correction_T_max 0.745
_exptl_absorpt_correction_T_min 0.464
_exptl_absorpt_correction_type multi-scan
_exptl_absorpt_process_details
;
 TWINABS-2012/1 (Bruker,2012) was used for absorption correction.

Final HKLF 4 output contains 20573 reflections, Rint = 0.0739
 (14415 with I > 3sig(I), Rint = 0.0630)
;
_exptl_crystal_colour colourless
_exptl_crystal_colour_primary colourless
_exptl_crystal_density_diffrn 1.498
_exptl_crystal_description plate
_exptl_crystal_F_000 480
_exptl_crystal_size_max 1.1
_exptl_crystal_size_mid 0.43
_exptl_crystal_size_min 0.08
_refine_diff_density_max 0.811
_refine_diff_density_min -0.626
_refine_diff_density_rms 0.127
_refine_ls_extinction_method none
_refine_ls_goodness_of_fit_ref 1.029
_refine_ls_hydrogen_treatment constr
_refine_ls_matrix_type full
_refine_ls_number_parameters 281
_refine_ls_number_reflns 3678
_refine_ls_number_restraints 0
_refine_ls_restrained_S_all 1.029
_refine_ls_R_factor_all 0.0765
_refine_ls_R_factor_gt 0.0531
_refine_ls_shift/su_max 0.000
_refine_ls_shift/su_mean 0.000
_refine_ls_structure_factor_coef Fsqd
_refine_ls_weighting_details 'w=1/[\s^2^(Fo^2^)+(0.0784P)^2^+1.0318P] where P=(Fo^2^+2Fc^2^)/3'
_refine_ls_weighting_scheme calc
_refine_ls_wR_factor_gt 0.1253
_refine_ls_wR_factor_ref 0.1383
_reflns_Friedel_coverage 0.000
_reflns_number_gt 3024
_reflns_number_total 3678
_reflns_threshold_expression 'I > 2\s(I)'
_cod_data_source_file d1cc04356k2.cif
_cod_data_source_block LNB387_bis_twin
_cod_database_code 7129141
_shelx_shelxl_version_number 2018/3
_shelx_space_group_comment
;
The symmetry employed for this shelxl refinement is uniquely defined
by the following loop, which should always be used as a source of
symmetry information in preference to the above space-group names.
They are only intended as comments.
;
_shelx_estimated_absorpt_t_max 0.857
_shelx_estimated_absorpt_t_min 0.218
_olex2_refinement_description
;
1. Twinned data refinement
 Scales: 0.700(3)
 0.300(3)
2. Fixed Uiso
 At 1.2 times of:
  All C(H) groups
3.a Aromatic/amide H refined with riding coordinates:
 C20(H20), C23(H23), C19(H19), C7(H7), C12(H12), C11(H11), C14(H14), C4(H4),
 C25(H25), C9(H9), C24(H24), C26(H26), C16(H16), C8(H8), C22(H22), C18(H18),
 C10(H10), C15(H15), C17(H17)
;
_olex2_date_sample_data_collection 2021-04-15
_olex2_date_sample_submission 2021-04-15
_olex2_exptl_crystal_mounting_method 'Frozen on a Mitegen cryoloop in Paretone oil.'
_olex2_submission_original_sample_id LNB387_bis
_olex2_submission_special_instructions 'No special instructions were received'

loop_
_space_group_symop_operation_xyz
'x, y, z'
'-x, -y, -z'

loop_
_atom_site_label
_atom_site_type_symbol
_atom_site_fract_x
_atom_site_fract_y
_atom_site_fract_z
_atom_site_U_iso_or_equiv
_atom_site_adp_type
_atom_site_occupancy
_atom_site_site_symmetry_order
_atom_site_calc_flag
_atom_site_refinement_flags_posn
_atom_site_refinement_flags_adp
_atom_site_refinement_flags_occupancy
_atom_site_disorder_assembly
_atom_site_disorder_group
Br1 Br 0.72303(6) 0.97127(5) 0.71358(4) 0.02480(18) Uani 1 1 d . . . . .
O1 O 0.6670(4) 0.3412(3) 0.5486(3) 0.0255(8) Uani 1 1 d . . . . .
O2 O 0.3580(4) 0.6525(3) 0.7903(3) 0.0275(8) Uani 1 1 d . . . . .
N1 N 0.6667(4) 0.5654(3) 0.5483(3) 0.0161(8) Uani 1 1 d . . . . .
N2 N 0.4864(4) 0.4715(4) 0.6858(3) 0.0190(8) Uani 1 1 d . . . . .
C21 C 0.2344(5) 0.2626(5) 0.9158(4) 0.0199(10) Uani 1 1 d . . . . .
C3 C 0.5750(5) 0.6661(4) 0.6192(4) 0.0180(10) Uani 1 1 d . . . . .
C6 C 0.7370(5) 0.9684(4) 0.5530(4) 0.0162(9) Uani 1 1 d . . . . .
C13 C 1.0277(5) 0.5228(4) 0.2951(4) 0.0183(10) Uani 1 1 d . . . . .
C20 C 0.2943(5) 0.3765(5) 0.8426(4) 0.0220(10) Uani 1 1 d . . . . .
H20 H 0.238002 0.465446 0.858378 0.026 Uiso 1 1 calc R U . . .
C2 C 0.4590(5) 0.6024(5) 0.7105(4) 0.0209(10) Uani 1 1 d . . . . .
C23 C 0.2687(6) 0.0252(5) 0.9979(4) 0.0236(10) Uani 1 1 d . . . . .
H23 H 0.334322 -0.063633 1.004822 0.028 Uiso 1 1 calc R U . . .
C19 C 0.4225(5) 0.3639(5) 0.7553(4) 0.0206(10) Uani 1 1 d . . . . .
H19 H 0.475654 0.274704 0.738275 0.025 Uiso 1 1 calc R U . . .
C7 C 0.8178(5) 1.0543(5) 0.4705(4) 0.0232(10) Uani 1 1 d . . . . .
H7 H 0.861514 1.113921 0.493728 0.028 Uiso 1 1 calc R U . . .
C12 C 0.8833(5) 0.5009(4) 0.3803(4) 0.0196(10) Uani 1 1 d . . . . .
H12 H 0.839880 0.431229 0.372807 0.024 Uiso 1 1 calc R U . . .
C11 C 0.8092(5) 0.5744(4) 0.4685(4) 0.0187(10) Uani 1 1 d . . . . .
H11 H 0.858773 0.639008 0.477479 0.022 Uiso 1 1 calc R U . . .
C5 C 0.6702(5) 0.8795(4) 0.5245(4) 0.0193(10) Uani 1 1 d . . . . .
C14 C 1.0801(5) 0.6406(5) 0.2798(4) 0.0208(10) Uani 1 1 d . . . . .
H14 H 1.023575 0.708486 0.328761 0.025 Uiso 1 1 calc R U . . .
C4 C 0.5786(5) 0.7944(4) 0.6146(4) 0.0188(10) Uani 1 1 d . . . . .
H4 H 0.511466 0.837446 0.679614 0.023 Uiso 1 1 calc R U . . .
C25 C 0.0160(5) 0.1782(5) 1.0471(4) 0.0229(10) Uani 1 1 d . . . . .
H25 H -0.091500 0.194573 1.087439 0.027 Uiso 1 1 calc R U . . .
C9 C 0.7690(5) 0.9649(5) 0.3208(4) 0.0236(10) Uani 1 1 d . . . . .
H9 H 0.780817 0.963229 0.240109 0.028 Uiso 1 1 calc R U . . .
C24 C 0.1109(6) 0.0488(5) 1.0581(4) 0.0248(11) Uani 1 1 d . . . . .
H24 H 0.068871 -0.023781 1.106365 0.030 Uiso 1 1 calc R U . . .
C26 C 0.0776(5) 0.2837(5) 0.9774(4) 0.0218(10) Uani 1 1 d . . . . .
H26 H 0.011839 0.372520 0.971277 0.026 Uiso 1 1 calc R U . . .
C1 C 0.6140(5) 0.4462(5) 0.5887(4) 0.0201(10) Uani 1 1 d . . . . .
C16 C 1.2978(5) 0.5612(5) 0.1223(4) 0.0264(11) Uani 1 1 d . . . . .
H16 H 1.388340 0.575085 0.062861 0.032 Uiso 1 1 calc R U . . .
C8 C 0.8338(5) 1.0516(5) 0.3533(4) 0.0237(10) Uani 1 1 d . . . . .
H8 H 0.889534 1.109537 0.294921 0.028 Uiso 1 1 calc R U . . .
C22 C 0.3288(5) 0.1312(5) 0.9284(4) 0.0234(10) Uani 1 1 d . . . . .
H22 H 0.436483 0.114775 0.888379 0.028 Uiso 1 1 calc R U . . .
C18 C 1.1144(5) 0.4248(5) 0.2224(4) 0.0224(10) Uani 1 1 d . . . . .
H18 H 1.080687 0.343904 0.230735 0.027 Uiso 1 1 calc R U . . .
C10 C 0.6869(5) 0.8804(5) 0.4048(4) 0.0221(10) Uani 1 1 d . . . . .
H10 H 0.641384 0.822385 0.381241 0.027 Uiso 1 1 calc R U . . .
C15 C 1.2131(5) 0.6598(5) 0.1946(4) 0.0256(11) Uani 1 1 d . . . . .
H15 H 1.246920 0.740823 0.185105 0.031 Uiso 1 1 calc R U . . .
C17 C 1.2489(6) 0.4438(5) 0.1381(4) 0.0264(11) Uani 1 1 d . . . . .
H17 H 1.307939 0.374921 0.090750 0.032 Uiso 1 1 calc R U . . .

loop_
_atom_site_aniso_label
_atom_site_aniso_U_11
_atom_site_aniso_U_22
_atom_site_aniso_U_33
_atom_site_aniso_U_23
_atom_site_aniso_U_13
_atom_site_aniso_U_12
Br1 0.0298(3) 0.0299(3) 0.0170(3) -0.00775(18) -0.00555(19) -0.00770(19)
O1 0.033(2) 0.0237(18) 0.0197(18) -0.0055(14) -0.0027(15) -0.0095(15)
O2 0.0237(19) 0.0277(18) 0.027(2) -0.0073(15) 0.0012(16) -0.0047(14)
N1 0.0149(19) 0.0202(19) 0.0145(19) -0.0053(15) -0.0037(16) -0.0043(15)
N2 0.018(2) 0.026(2) 0.0141(19) -0.0039(16) -0.0026(17) -0.0073(16)
C21 0.021(2) 0.030(3) 0.013(2) -0.0033(18) -0.008(2) -0.009(2)
C3 0.009(2) 0.026(2) 0.017(2) -0.0037(18) -0.0024(19) -0.0011(17)
C6 0.015(2) 0.022(2) 0.011(2) -0.0061(17) -0.0035(18) -0.0015(18)
C13 0.014(2) 0.028(2) 0.011(2) -0.0021(18) -0.0045(19) -0.0012(18)
C20 0.020(2) 0.031(3) 0.017(2) -0.0013(19) -0.008(2) -0.009(2)
C2 0.013(2) 0.026(2) 0.024(3) -0.005(2) -0.006(2) -0.0025(18)
C23 0.027(3) 0.029(3) 0.015(2) -0.0012(19) -0.007(2) -0.007(2)
C19 0.020(2) 0.029(2) 0.018(2) -0.0007(19) -0.009(2) -0.0092(19)
C7 0.018(2) 0.025(2) 0.029(3) -0.006(2) -0.006(2) -0.0048(19)
C12 0.022(2) 0.020(2) 0.018(2) -0.0030(18) -0.008(2) -0.0051(19)
C11 0.015(2) 0.023(2) 0.019(2) 0.0005(18) -0.008(2) -0.0048(18)
C5 0.013(2) 0.019(2) 0.023(2) -0.0024(19) -0.0058(19) 0.0016(18)
C14 0.020(2) 0.023(2) 0.018(2) -0.0057(18) -0.004(2) -0.0024(19)
C4 0.013(2) 0.024(2) 0.016(2) -0.0062(18) -0.0009(19) 0.0002(18)
C25 0.021(2) 0.037(3) 0.014(2) -0.003(2) -0.004(2) -0.013(2)
C9 0.024(2) 0.028(3) 0.017(2) -0.0026(19) -0.008(2) -0.002(2)
C24 0.029(3) 0.033(3) 0.019(2) -0.001(2) -0.009(2) -0.015(2)
C26 0.019(2) 0.028(2) 0.020(2) -0.0045(19) -0.007(2) -0.0051(19)
C1 0.020(2) 0.026(3) 0.017(2) 0.0004(19) -0.009(2) -0.008(2)
C16 0.014(2) 0.048(3) 0.014(2) -0.004(2) 0.000(2) -0.006(2)
C8 0.016(2) 0.029(3) 0.020(2) -0.002(2) 0.0010(19) -0.0026(19)
C22 0.015(2) 0.038(3) 0.018(2) -0.004(2) -0.005(2) -0.007(2)
C18 0.024(3) 0.027(3) 0.020(3) -0.0073(19) -0.010(2) -0.004(2)
C10 0.019(2) 0.025(2) 0.025(3) -0.007(2) -0.011(2) -0.0006(19)
C15 0.019(2) 0.033(3) 0.025(3) 0.001(2) -0.006(2) -0.008(2)
C17 0.019(3) 0.040(3) 0.019(3) -0.015(2) -0.004(2) 0.002(2)

loop_
_atom_type_symbol
_atom_type_description
_atom_type_scat_dispersion_real
_atom_type_scat_dispersion_imag
_atom_type_scat_source
C C 0.0033 0.0016 'International Tables Vol C Tables 4.2.6.8 and 6.1.1.4'
H H 0.0000 0.0000 'International Tables Vol C Tables 4.2.6.8 and 6.1.1.4'
Br Br -0.2901 2.4595 'International Tables Vol C Tables 4.2.6.8 and 6.1.1.4'
N N 0.0061 0.0033 'International Tables Vol C Tables 4.2.6.8 and 6.1.1.4'
O O 0.0106 0.0060 'International Tables Vol C Tables 4.2.6.8 and 6.1.1.4'

loop_
_geom_angle_atom_site_label_1
_geom_angle_atom_site_label_2
_geom_angle_atom_site_label_3
_geom_angle
_geom_angle_site_symmetry_1
_geom_angle_site_symmetry_3
_geom_angle_publ_flag
C11 N1 C3 123.8(4) . . ?
C11 N1 C1 124.6(4) . . ?
C1 N1 C3 110.0(4) . . ?
C2 N2 C19 128.2(4) . . ?
C2 N2 C1 110.8(4) . . ?
C1 N2 C19 120.0(4) . . ?
C26 C21 C20 119.6(4) . . ?
C26 C21 C22 117.9(4) . . ?
C22 C21 C20 122.5(4) . . ?
N1 C3 C2 106.1(4) . . ?
C4 C3 N1 132.1(4) . . ?
C4 C3 C2 121.8(4) . . ?
C7 C6 Br1 117.2(3) . . ?
C7 C6 C5 123.4(4) . . ?
C5 C6 Br1 119.4(3) . . ?
C14 C13 C12 122.8(4) . . ?
C14 C13 C18 118.0(4) . . ?
C18 C13 C12 119.2(4) . . ?
C21 C20 H20 117.9 . . ?
C19 C20 C21 124.2(5) . . ?
C19 C20 H20 117.9 . . ?
O2 C2 N2 125.9(4) . . ?
O2 C2 C3 128.2(4) . . ?
N2 C2 C3 105.9(4) . . ?
C24 C23 H23 120.1 . . ?
C22 C23 H23 120.1 . . ?
C22 C23 C24 119.7(4) . . ?
N2 C19 H19 117.2 . . ?
C20 C19 N2 125.5(4) . . ?
C20 C19 H19 117.2 . . ?
C6 C7 H7 120.8 . . ?
C6 C7 C8 118.5(4) . . ?
C8 C7 H7 120.8 . . ?
C13 C12 H12 118.4 . . ?
C11 C12 C13 123.3(4) . . ?
C11 C12 H12 118.4 . . ?
N1 C11 H11 116.7 . . ?
C12 C11 N1 126.5(4) . . ?
C12 C11 H11 116.7 . . ?
C6 C5 C4 121.9(4) . . ?
C6 C5 C10 116.8(4) . . ?
C10 C5 C4 121.2(4) . . ?
C13 C14 H14 119.6 . . ?
C15 C14 C13 120.9(4) . . ?
C15 C14 H14 119.6 . . ?
C3 C4 C5 129.8(4) . . ?
C3 C4 H4 115.1 . . ?
C5 C4 H4 115.1 . . ?
C24 C25 H25 120.0 . . ?
C26 C25 H25 120.0 . . ?
C26 C25 C24 120.0(4) . . ?
C8 C9 H9 119.7 . . ?
C8 C9 C10 120.6(4) . . ?
C10 C9 H9 119.7 . . ?
C23 C24 H24 120.1 . . ?
C25 C24 C23 119.8(4) . . ?
C25 C24 H24 120.1 . . ?
C21 C26 H26 119.3 . . ?
C25 C26 C21 121.3(4) . . ?
C25 C26 H26 119.3 . . ?
O1 C1 N1 126.9(5) . . ?
O1 C1 N2 125.9(4) . . ?
N1 C1 N2 107.1(4) . . ?
C15 C16 H16 120.4 . . ?
C17 C16 H16 120.4 . . ?
C17 C16 C15 119.2(4) . . ?
C7 C8 H8 119.9 . . ?
C9 C8 C7 120.2(4) . . ?
C9 C8 H8 119.9 . . ?
C21 C22 H22 119.4 . . ?
C23 C22 C21 121.3(4) . . ?
C23 C22 H22 119.4 . . ?
C13 C18 H18 119.6 . . ?
C17 C18 C13 120.8(5) . . ?
C17 C18 H18 119.6 . . ?
C5 C10 H10 119.7 . . ?
C9 C10 C5 120.6(4) . . ?
C9 C10 H10 119.7 . . ?
C14 C15 C16 120.4(5) . . ?
C14 C15 H15 119.8 . . ?
C16 C15 H15 119.8 . . ?
C16 C17 C18 120.7(4) . . ?
C16 C17 H17 119.7 . . ?
C18 C17 H17 119.7 . . ?

loop_
_geom_bond_atom_site_label_1
_geom_bond_atom_site_label_2
_geom_bond_distance
_geom_bond_site_symmetry_2
_geom_bond_publ_flag
Br1 C6 1.909(4) . ?
O1 C1 1.200(6) . ?
O2 C2 1.213(6) . ?
N1 C3 1.410(6) . ?
N1 C11 1.395(6) . ?
N1 C1 1.395(6) . ?
N2 C2 1.389(6) . ?
N2 C19 1.407(6) . ?
N2 C1 1.403(6) . ?
C21 C20 1.456(6) . ?
C21 C26 1.393(7) . ?
C21 C22 1.398(6) . ?
C3 C2 1.479(6) . ?
C3 C4 1.329(6) . ?
C6 C7 1.378(6) . ?
C6 C5 1.387(6) . ?
C13 C12 1.464(6) . ?
C13 C14 1.394(7) . ?
C13 C18 1.395(6) . ?
C20 H20 0.9500 . ?
C20 C19 1.325(7) . ?
C23 H23 0.9500 . ?
C23 C24 1.397(7) . ?
C23 C22 1.378(7) . ?
C19 H19 0.9500 . ?
C7 H7 0.9500 . ?
C7 C8 1.384(6) . ?
C12 H12 0.9500 . ?
C12 C11 1.340(6) . ?
C11 H11 0.9500 . ?
C5 C4 1.466(6) . ?
C5 C10 1.405(6) . ?
C14 H14 0.9500 . ?
C14 C15 1.381(7) . ?
C4 H4 0.9500 . ?
C25 H25 0.9500 . ?
C25 C24 1.383(7) . ?
C25 C26 1.381(7) . ?
C9 H9 0.9500 . ?
C9 C8 1.382(7) . ?
C9 C10 1.383(7) . ?
C24 H24 0.9500 . ?
C26 H26 0.9500 . ?
C16 H16 0.9500 . ?
C16 C15 1.392(7) . ?
C16 C17 1.372(7) . ?
C8 H8 0.9500 . ?
C22 H22 0.9500 . ?
C18 H18 0.9500 . ?
C18 C17 1.385(7) . ?
C10 H10 0.9500 . ?
C15 H15 0.9500 . ?
C17 H17 0.9500 . ?

loop_
_geom_torsion_atom_site_label_1
_geom_torsion_atom_site_label_2
_geom_torsion_atom_site_label_3
_geom_torsion_atom_site_label_4
_geom_torsion
_geom_torsion_site_symmetry_1
_geom_torsion_site_symmetry_2
_geom_torsion_site_symmetry_3
_geom_torsion_site_symmetry_4
_geom_torsion_publ_flag
Br1 C6 C7 C8 178.1(3) . . . . ?
Br1 C6 C5 C4 4.7(5) . . . . ?
Br1 C6 C5 C10 -178.8(3) . . . . ?
N1 C3 C2 O2 179.4(4) . . . . ?
N1 C3 C2 N2 -1.7(4) . . . . ?
N1 C3 C4 C5 7.7(8) . . . . ?
C21 C20 C19 N2 -177.6(4) . . . . ?
C3 N1 C11 C12 -163.1(4) . . . . ?
C3 N1 C1 O1 -179.4(4) . . . . ?
C3 N1 C1 N2 0.5(5) . . . . ?
C6 C7 C8 C9 0.3(7) . . . . ?
C6 C5 C4 C3 -140.1(5) . . . . ?
C6 C5 C10 C9 1.2(6) . . . . ?
C13 C12 C11 N1 175.7(4) . . . . ?
C13 C14 C15 C16 -0.3(7) . . . . ?
C13 C18 C17 C16 -1.6(7) . . . . ?
C20 C21 C26 C25 179.5(4) . . . . ?
C20 C21 C22 C23 -179.7(4) . . . . ?
C2 N2 C19 C20 18.9(7) . . . . ?
C2 N2 C1 O1 178.3(4) . . . . ?
C2 N2 C1 N1 -1.6(5) . . . . ?
C2 C3 C4 C5 -171.8(4) . . . . ?
C19 N2 C2 O2 -10.7(7) . . . . ?
C19 N2 C2 C3 170.3(4) . . . . ?
C19 N2 C1 O1 8.9(7) . . . . ?
C19 N2 C1 N1 -171.0(3) . . . . ?
C7 C6 C5 C4 -177.0(4) . . . . ?
C7 C6 C5 C10 -0.6(6) . . . . ?
C12 C13 C14 C15 -176.9(4) . . . . ?
C12 C13 C18 C17 177.9(4) . . . . ?
C11 N1 C3 C2 -165.5(4) . . . . ?
C11 N1 C3 C4 14.9(7) . . . . ?
C11 N1 C1 O1 -13.3(7) . . . . ?
C11 N1 C1 N2 166.6(4) . . . . ?
C5 C6 C7 C8 -0.2(7) . . . . ?
C14 C13 C12 C11 -16.2(7) . . . . ?
C14 C13 C18 C17 0.4(6) . . . . ?
C4 C3 C2 O2 -1.0(7) . . . . ?
C4 C3 C2 N2 177.9(4) . . . . ?
C4 C5 C10 C9 177.6(4) . . . . ?
C24 C23 C22 C21 -0.7(7) . . . . ?
C24 C25 C26 C21 0.9(7) . . . . ?
C26 C21 C20 C19 -158.8(5) . . . . ?
C26 C21 C22 C23 1.1(7) . . . . ?
C26 C25 C24 C23 -0.4(7) . . . . ?
C1 N1 C3 C2 0.7(4) . . . . ?
C1 N1 C3 C4 -178.8(5) . . . . ?
C1 N1 C11 C12 32.7(6) . . . . ?
C1 N2 C2 O2 -179.0(4) . . . . ?
C1 N2 C2 C3 2.1(5) . . . . ?
C1 N2 C19 C20 -173.7(4) . . . . ?
C8 C9 C10 C5 -1.1(7) . . . . ?
C22 C21 C20 C19 22.0(7) . . . . ?
C22 C21 C26 C25 -1.2(7) . . . . ?
C22 C23 C24 C25 0.3(7) . . . . ?
C18 C13 C12 C11 166.4(4) . . . . ?
C18 C13 C14 C15 0.6(6) . . . . ?
C10 C5 C4 C3 43.6(7) . . . . ?
C10 C9 C8 C7 0.3(7) . . . . ?
C15 C16 C17 C18 1.9(7) . . . . ?
C17 C16 C15 C14 -1.0(7) . . . . ?

loop_
_twin_individual_id
_twin_individual_mass_fraction_refined
1 0.700(3)
2 0.300(3)
